data_1545763
loop_
_publ_author_name
'Gonzalez, Miguel'
'Mason, Jarad'
'Bloch, Eric D.'
'Teat, Simon'
'Gagnon, Kevin J.'
'Morrison, Gregory Y.'
'Queen, Wendy Lee'
'Long, Jeffrey R.'

_publ_section_title
;
 Structural characterization of framework--gas interactions in the
 metal--organic framework Co2(dobdc) by in situ single-crystal X-ray
 diffraction
;
_journal_name_full 'Chem. Sci.'
_journal_paper_doi 10.1039/C7SC00449D
_journal_year 2017
_chemical_formula_moiety '(Co2 C8 H2 O6) 0.58(C O)'
_chemical_formula_sum 'C8.58 H2 Co2 O6.58'
_chemical_formula_weight 328.20
_chemical_name_common Co2(dobdc)(CO)0.58
_space_group_crystal_system trigonal
_space_group_IT_number 148
_space_group_name_Hall '-R 3'
_space_group_name_H-M_alt 'R -3'
_symmetry_space_group_name_Hall '-R 3'
_symmetry_space_group_name_H-M 'R -3 :H'
_atom_sites_solution_hydrogens geom
_atom_sites_solution_primary direct
_atom_sites_solution_secondary difmap
_audit_creation_date 2016-04-12
_audit_creation_method
;
Olex2 1.2
(compiled 2016.02.16 svn.r3265 for OlexSys, GUI svn.r5155)
;
_audit_update_record
;
2017-01-28 deposited with the CCDC.
2017-04-19 downloaded from the CCDC.
;
_cell_angle_alpha 90
_cell_angle_beta 90
_cell_angle_gamma 120
_cell_formula_units_Z 9
_cell_length_a 25.8262(16)
_cell_length_b 25.8262(16)
_cell_length_c 6.8315(4)
_cell_measurement_reflns_used 9939
_cell_measurement_temperature 90(2)
_cell_measurement_theta_max 34.756
_cell_measurement_theta_min 3.400
_cell_volume 3946.1(4)
_computing_cell_refinement 'SAINT v8.34A (Bruker, 2013)'
_computing_data_collection 'Bruker APEX2'
_computing_data_reduction 'SAINT v8.34A (Bruker, 2013)'
_computing_molecular_graphics 'Olex2 (Dolomanov et al., 2009)'
_computing_publication_material 'Olex2 (Dolomanov et al., 2009)'
_computing_structure_refinement 'ShelXL (Sheldrick, 2015)'
_computing_structure_solution 'ShelXS (Sheldrick, 2008)'
_diffrn_ambient_temperature 90(2)
_diffrn_measured_fraction_theta_full 0.990
_diffrn_measured_fraction_theta_max 0.981
_diffrn_measurement_device_type 'Bruker APEX-II CCD'
_diffrn_measurement_method '\w/\q scans'
_diffrn_radiation_monochromator 'channel-cut Si(111) crystal'
_diffrn_radiation_type synchrotron
_diffrn_radiation_wavelength 0.7749
_diffrn_reflns_av_R_equivalents 0.0528
_diffrn_reflns_av_unetI/netI 0.0324
_diffrn_reflns_Laue_measured_fraction_full 0.990
_diffrn_reflns_Laue_measured_fraction_max 0.981
_diffrn_reflns_limit_h_max 18
_diffrn_reflns_limit_h_min -37
_diffrn_reflns_limit_k_max 38
_diffrn_reflns_limit_k_min 0
_diffrn_reflns_limit_l_max 10
_diffrn_reflns_limit_l_min 0
_diffrn_reflns_number 24400
_diffrn_reflns_point_group_measured_fraction_full 0.990
_diffrn_reflns_point_group_measured_fraction_max 0.981
_diffrn_reflns_theta_full 27.706
_diffrn_reflns_theta_max 34.756
_diffrn_reflns_theta_min 3.400
_diffrn_source 'Advanced Light Source station 11.3.1'
_diffrn_standards_number 0
_exptl_absorpt_coefficient_mu 2.410
_exptl_absorpt_correction_T_max 0.869
_exptl_absorpt_correction_T_min 0.674
_exptl_absorpt_correction_type multi-scan
_exptl_absorpt_process_details
;
 TWINABS-2012/1 (Bruker,2012) was used for absorption correction.
 
For component 1:
 wR2(int) was 0.1697 before and 0.0589 after correction.
 The Ratio of minimum to maximum transmission not present.
 The \l/2 correction factor is Not present
 
For component 2:
 wR2(int) was 0.1664 before and 0.0572 after correction.
 The Ratio of minimum to maximum transmission is 0.78.
 The \l/2 correction factor is Not present

Final HKLF 4 output contains 24400 reflections, Rint = 0.0528
 (18579 with I > 3sig(I), Rint = 0.0504)
;
_exptl_crystal_colour violet
_exptl_crystal_colour_primary violet
_exptl_crystal_density_diffrn 1.243
_exptl_crystal_density_method 'not measured'
_exptl_crystal_description needle
_exptl_crystal_F_000 1441
_exptl_crystal_size_max 0.18
_exptl_crystal_size_mid 0.06
_exptl_crystal_size_min 0.06
_refine_diff_density_max 0.578
_refine_diff_density_min -0.391
_refine_diff_density_rms 0.073
_refine_ls_extinction_method none
_refine_ls_goodness_of_fit_ref 1.070
_refine_ls_hydrogen_treatment constr
_refine_ls_matrix_type full
_refine_ls_number_parameters 92
_refine_ls_number_reflns 2857
_refine_ls_number_restraints 0
_refine_ls_restrained_S_all 1.070
_refine_ls_R_factor_all 0.0317
_refine_ls_R_factor_gt 0.0274
_refine_ls_shift/su_max 0.001
_refine_ls_shift/su_mean 0.000
_refine_ls_structure_factor_coef Fsqd
_refine_ls_weighting_details 'w=1/[\s^2^(Fo^2^)+(0.0328P)^2^+3.0666P] where P=(Fo^2^+2Fc^2^)/3'
_refine_ls_weighting_scheme calc
_refine_ls_wR_factor_gt 0.0696
_refine_ls_wR_factor_ref 0.0718
_reflns_Friedel_coverage 0.000
_reflns_number_gt 2604
_reflns_number_total 2857
_reflns_threshold_expression 'I > 2\s(I)'
_cod_data_source_file c7sc00449d2.cif
_cod_data_source_block Co2dobdc-CO
_cod_original_cell_volume 3946.1(5)
_cod_database_code 1545763
_shelx_space_group_comment
;
The symmetry employed for this shelxl refinement is uniquely defined
by the following loop, which should always be used as a source of
symmetry information in preference to the above space-group names.
They are only intended as comments.
;
_shelx_estimated_absorpt_t_max 0.869
_shelx_estimated_absorpt_t_min 0.671
_olex2_refinement_description
;
1. Twinned data refinement
 Scales: 0.510(1) 0.490(1)
2. Fixed Uiso
 At 1.2 times of:
  All C(H) groups
3. Others
 Fixed Sof: O4(0.29) C5(0.29)
4.a Aromatic/amide H refined with riding coordinates:
 C3(H3)
;
_shelx_shelxl_version_number 2014/7
_olex2_submission_special_instructions 'No special instructions were received'

loop_
_space_group_symop_operation_xyz
'x, y, z'
'-y, x-y, z'
'-x+y, -x, z'
'x+2/3, y+1/3, z+1/3'
'-y+2/3, x-y+1/3, z+1/3'
'-x+y+2/3, -x+1/3, z+1/3'
'x+1/3, y+2/3, z+2/3'
'-y+1/3, x-y+2/3, z+2/3'
'-x+y+1/3, -x+2/3, z+2/3'
'-x, -y, -z'
'y, -x+y, -z'
'x-y, x, -z'
'-x+2/3, -y+1/3, -z+1/3'
'y+2/3, -x+y+1/3, -z+1/3'
'x-y+2/3, x+1/3, -z+1/3'
'-x+1/3, -y+2/3, -z+2/3'
'y+1/3, -x+y+2/3, -z+2/3'
'x-y+1/3, x+2/3, -z+2/3'

loop_
_atom_site_label
_atom_site_type_symbol
_atom_site_fract_x
_atom_site_fract_y
_atom_site_fract_z
_atom_site_U_iso_or_equiv
_atom_site_adp_type
_atom_site_occupancy
_atom_site_site_symmetry_order
_atom_site_calc_flag
_atom_site_refinement_flags_posn
_atom_site_refinement_flags_occupancy
Co1 Co 0.64738(2) 0.02996(2) 0.14363(3) 0.01541(7) Uani 1 1 d . .
O1 O 0.72568(5) 0.08107(5) 0.00555(14) 0.0170(2) Uani 1 1 d . .
O2 O 0.66000(5) -0.03724(5) 0.02813(15) 0.0192(2) Uani 1 1 d . .
O3 O 0.59458(5) 0.03194(5) -0.06839(15) 0.0198(2) Uani 1 1 d . .
O4 O 0.6491(8) 0.1501(6) 0.317(2) 0.149(6) Uani 0.29 1 d . P
C1 C 0.54502(6) -0.01060(7) -0.5775(2) 0.0167(3) Uani 1 1 d . .
C2 C 0.54670(6) 0.00630(7) -0.3787(2) 0.0166(2) Uani 1 1 d . .
C3 C 0.50191(7) 0.01632(7) -0.3072(2) 0.0181(3) Uani 1 1 d . .
H3 H 0.5035 0.0275 -0.1740 0.022 Uiso 1 1 calc R .
C4 C 0.59511(6) 0.01553(7) -0.2413(2) 0.0163(2) Uani 1 1 d . .
C5 C 0.6487(4) 0.1104(3) 0.2632(10) 0.0342(14) Uani 0.29 1 d . P

loop_
_atom_site_aniso_label
_atom_site_aniso_U_11
_atom_site_aniso_U_22
_atom_site_aniso_U_33
_atom_site_aniso_U_23
_atom_site_aniso_U_13
_atom_site_aniso_U_12
Co1 0.01586(10) 0.02058(10) 0.01007(9) 0.00116(6) -0.00003(6) 0.00932(8)
O1 0.0165(5) 0.0176(5) 0.0110(4) -0.0018(3) -0.0013(3) 0.0042(4)
O2 0.0291(5) 0.0180(5) 0.0131(4) 0.0017(4) 0.0046(4) 0.0136(4)
O3 0.0222(5) 0.0315(6) 0.0107(4) -0.0028(4) -0.0026(4) 0.0173(5)
O4 0.189(14) 0.087(8) 0.175(12) -0.011(8) 0.043(11) 0.072(9)
C1 0.0166(6) 0.0218(6) 0.0125(6) 0.0000(5) 0.0006(4) 0.0102(5)
C2 0.0166(6) 0.0228(7) 0.0113(5) -0.0011(5) -0.0006(4) 0.0105(5)
C3 0.0200(6) 0.0260(7) 0.0102(6) -0.0015(5) -0.0006(4) 0.0130(6)
C4 0.0172(6) 0.0202(6) 0.0122(6) 0.0001(5) -0.0009(4) 0.0099(5)
C5 0.051(4) 0.027(3) 0.030(3) -0.008(2) 0.002(3) 0.024(3)

loop_
_atom_type_symbol
_atom_type_description
_atom_type_scat_dispersion_real
_atom_type_scat_dispersion_imag
_atom_type_scat_source
C C 0.0040 0.0020 'International Tables Vol C Tables 4.2.6.8 and 6.1.1.4'
H H 0.0000 0.0000 'International Tables Vol C Tables 4.2.6.8 and 6.1.1.4'
Co Co 0.3550 1.1300 'International Tables Vol C Tables 4.2.6.8 and 6.1.1.4'
O O 0.0140 0.0070 'International Tables Vol C Tables 4.2.6.8 and 6.1.1.4'

loop_
_geom_angle_atom_site_label_1
_geom_angle_atom_site_label_2
_geom_angle_atom_site_label_3
_geom_angle
_geom_angle_site_symmetry_1
_geom_angle_site_symmetry_3
Co1 Co1 Co1 112.067(9) 5_545 9_654
O1 Co1 Co1 42.20(3) 5_545 5_545
O1 Co1 Co1 121.74(3) . 5_545
O1 Co1 Co1 139.46(3) 5_545 9_654
O1 Co1 Co1 41.78(3) . 9_654
O1 Co1 O1 163.16(5) 5_545 .
O1 Co1 O2 81.30(4) 5_545 5_545
O1 Co1 O2 81.91(4) . 5_545
O1 Co1 O2 95.63(4) 5_545 .
O1 Co1 O2 81.02(4) . .
O1 Co1 O3 100.05(4) 5_545 .
O1 Co1 C5 90.98(19) 5_545 .
O1 Co1 C5 91.0(2) . .
O2 Co1 Co1 95.76(3) 5_545 9_654
O2 Co1 Co1 73.49(3) . 5_545
O2 Co1 Co1 44.21(3) . 9_654
O2 Co1 Co1 44.11(3) 5_545 5_545
O2 Co1 O2 82.836(13) . 5_545
O2 Co1 C5 171.3(2) . .
O2 Co1 C5 92.7(2) 5_545 .
O3 Co1 Co1 137.55(4) . 5_545
O3 Co1 Co1 83.89(3) . 9_654
O3 Co1 O1 96.76(4) . .
O3 Co1 O2 98.03(5) . .
O3 Co1 O2 178.29(5) . 5_545
O3 Co1 C5 86.3(2) . .
C5 Co1 Co1 129.55(19) . 9_654
C5 Co1 Co1 108.31(18) . 5_545
Co1 O1 Co1 96.03(4) 9_654 .
C1 O1 Co1 125.58(9) 9_655 9_654
C1 O1 Co1 126.48(9) 9_655 .
Co1 O2 Co1 91.69(4) . 9_654
C4 O2 Co1 131.99(10) 5_545 9_654
C4 O2 Co1 134.00(9) 5_545 .
C4 O3 Co1 123.17(10) . .
O1 C1 C2 124.33(12) 5_544 .
O1 C1 C3 117.92(12) 5_544 10_654
C3 C1 C2 117.75(12) 10_654 .
C1 C2 C4 123.23(13) . .
C3 C2 C1 119.42(13) . .
C3 C2 C4 117.34(12) . .
C1 C3 C2 122.84(12) 10_654 .
C1 C3 H3 118.6 10_654 .
C2 C3 H3 118.6 . .
O2 C4 C2 117.77(12) 9_654 .
O3 C4 O2 122.37(13) . 9_654
O3 C4 C2 119.86(13) . .
O4 C5 Co1 178.0(11) . .

loop_
_geom_bond_atom_site_label_1
_geom_bond_atom_site_label_2
_geom_bond_distance
_geom_bond_site_symmetry_2
Co1 Co1 2.9803(2) 5_545
Co1 Co1 2.9804(2) 9_654
Co1 O1 2.0129(10) .
Co1 O1 1.9967(10) 5_545
Co1 O2 2.0752(11) .
Co1 O2 2.0790(11) 5_545
Co1 O3 2.0076(10) .
Co1 C5 2.215(6) .
O1 Co1 1.9968(10) 9_654
O1 C1 1.3500(17) 9_655
O2 Co1 2.0792(11) 9_654
O2 C4 1.2669(17) 5_545
O3 C4 1.2576(16) .
O4 C5 1.084(13) .
C1 O1 1.3499(17) 5_544
C1 C2 1.4204(19) .
C1 C3 1.3898(19) 10_654
C2 C3 1.394(2) .
C2 C4 1.484(2) .
C3 C1 1.3898(19) 10_654
C3 H3 0.9500 .
C4 O2 1.2671(17) 9_654

loop_
_geom_torsion_atom_site_label_1
_geom_torsion_atom_site_label_2
_geom_torsion_atom_site_label_3
_geom_torsion_atom_site_label_4
_geom_torsion
_geom_torsion_site_symmetry_1
_geom_torsion_site_symmetry_4
Co1 O3 C4 O2 -13.1(2) . 9_654
Co1 O3 C4 C2 167.31(10) . .
O1 C1 C2 C3 -179.19(14) 5_544 .
O1 C1 C2 C4 2.4(2) 5_544 .
C1 C2 C3 C1 -0.1(3) . 10_654
C1 C2 C4 O2 -1.4(2) . 9_654
C1 C2 C4 O3 178.21(15) . .
C3 C1 C2 C3 0.1(2) 10_654 .
C3 C1 C2 C4 -178.34(14) 10_654 .
C3 C2 C4 O2 -179.82(14) . 9_654
C3 C2 C4 O3 -0.2(2) . .
C4 C2 C3 C1 178.43(14) . 10_654

loop_
_twin_individual_id
_twin_individual_mass_fraction_refined
1 0.510(1)
2 0.490(1)
